data_4343239
loop_
_publ_author_name
'Mukhopadhyay, Tufan K.'
'MacLean, Nicholas L.'
'Gan, Lu'
'Ashley, Daniel C.'
'Groy, Thomas L.'
'Baik, Mu-Hyun'
'Jones, Anne K.'
'Trovitch, Ryan J.'

_publ_section_title
;
 Carbon Dioxide Promoted H(+) Reduction Using a Bis(imino)pyridine
 Manganese Electrocatalyst.
;
_journal_issue 9
_journal_name_full 'Inorganic chemistry'
_journal_page_first 4475
_journal_page_last 4482
_journal_paper_doi 10.1021/acs.inorgchem.5b00315
_journal_volume 54
_journal_year 2015
_chemical_formula_moiety 'C40 H41 Mn N3 O P2, Br'
_chemical_formula_sum 'C40 H41 Br Mn N3 O P2'
_chemical_formula_weight 776.55
_chemical_name_common MacLean_NLM_1_045
_space_group_crystal_system orthorhombic
_space_group_IT_number 29
_space_group_name_Hall 'P 2c -2ac'
_space_group_name_H-M_alt 'P c a 21'
_symmetry_space_group_name_Hall 'P 2c -2ac'
_symmetry_space_group_name_H-M 'P c a 21'
_atom_sites_solution_hydrogens geom
_atom_sites_solution_primary direct
_atom_sites_solution_secondary difmap
_cell_angle_alpha 90
_cell_angle_beta 90
_cell_angle_gamma 90
_cell_formula_units_Z 8
_cell_length_a 20.9017(11)
_cell_length_b 15.6536(8)
_cell_length_c 21.5227(11)
_cell_measurement_reflns_used 9511
_cell_measurement_temperature 123.(2)
_cell_measurement_theta_max 24.4249
_cell_measurement_theta_min 2.1664
_cell_volume 7041.9(6)
_computing_cell_refinement 'SAINT V8.32B (Bruker AXS Inc., 2013)'
_computing_data_collection 'Bruker Instrument Service v2010.9.0.0'
_computing_data_reduction 'SAINT V8.32B (Bruker AXS Inc., 2013)'
_computing_molecular_graphics 'XShell ver. 6.3.1 (Bruker AXS, 2004)'
_computing_publication_material 'Bruker APEX2 v2013.6-2 (Bruker-AXS, 2013)'
_computing_structure_refinement 'SHELXL-2013 (Sheldrick, 2013)'
_computing_structure_solution 'SHELXS-2013 (Sheldrick, 2013)'
_diffrn_ambient_temperature 123.(2)
_diffrn_detector_area_resol_mean 8.3330
_diffrn_measured_fraction_theta_full 1.000
_diffrn_measured_fraction_theta_max 1.000
_diffrn_measurement_device_type 'Bruker Smart APEX'
_diffrn_measurement_method '\w and \f scans'
_diffrn_radiation_monochromator graphite
_diffrn_radiation_type MoK\a
_diffrn_radiation_wavelength 0.71073
_diffrn_reflns_av_R_equivalents 0.0685
_diffrn_reflns_limit_h_max 24
_diffrn_reflns_limit_h_min -24
_diffrn_reflns_limit_k_max 18
_diffrn_reflns_limit_k_min -18
_diffrn_reflns_limit_l_max 25
_diffrn_reflns_limit_l_min -25
_diffrn_reflns_number 55593
_diffrn_reflns_theta_full 25.00
_diffrn_reflns_theta_max 25.00
_diffrn_reflns_theta_min 1.63
_diffrn_source 'fine-focus sealed tube'
_diffrn_source_type 'sealed tube'
_exptl_absorpt_coefficient_mu 1.638
_exptl_absorpt_correction_T_max 0.97
_exptl_absorpt_correction_T_min 0.88
_exptl_absorpt_correction_type multi-scan
_exptl_absorpt_process_details 'SADABS V2012/1 (Bruker AXS Inc.)'
_exptl_crystal_colour 'clear pale yellow'
_exptl_crystal_density_diffrn 1.465
_exptl_crystal_density_method 'not measured'
_exptl_crystal_description plate
_exptl_crystal_F_000 3200
_exptl_crystal_size_max 0.230
_exptl_crystal_size_mid 0.122
_exptl_crystal_size_min 0.021
_refine_diff_density_max 0.651
_refine_diff_density_min -0.433
_refine_ls_abs_structure_details 'Refined as an inversion twin.'
_refine_ls_abs_structure_Flack 0.354(8)
_refine_ls_extinction_method none
_refine_ls_goodness_of_fit_ref 0.859
_refine_ls_hydrogen_treatment constr
_refine_ls_matrix_type full
_refine_ls_number_parameters 870
_refine_ls_number_reflns 12413
_refine_ls_number_restraints 1
_refine_ls_restrained_S_all 0.859
_refine_ls_R_factor_all 0.0474
_refine_ls_R_factor_gt 0.0323
_refine_ls_shift/su_max 0.001
_refine_ls_shift/su_mean 0.000
_refine_ls_structure_factor_coef Fsqd
_refine_ls_weighting_details 'w=1/[\s^2^(Fo^2^)+(0.0191P)^2^] where P=(Fo^2^+2Fc^2^)/3'
_refine_ls_weighting_scheme calc
_refine_ls_wR_factor_gt 0.0545
_refine_ls_wR_factor_ref 0.0571
_reflns_number_gt 9622
_reflns_number_total 12413
_reflns_threshold_expression 'I > 2\s(I)'
_cod_data_source_file ic5b00315_si_003.cif
_cod_data_source_block Ph2PPrPDIMnCO
_cod_database_code 4343239

loop_
_space_group_symop_operation_xyz
'x, y, z'
'-x, -y, z+1/2'
'-x+1/2, y, z+1/2'
'x+1/2, -y, z'

loop_
_atom_site_type_symbol
_atom_site_label
_atom_site_fract_x
_atom_site_fract_y
_atom_site_fract_z
_atom_site_U_iso_or_equiv
_atom_site_adp_type
_atom_site_calc_flag
_atom_site_refinement_flags_adp
_atom_site_refinement_flags_posn
_atom_site_occupancy
Br Br1 0.54125(3) 0.45178(4) 0.59984(3) 0.02659(15) Uani d . . 1
Br Br2 0.29597(3) 0.93874(4) 0.88705(3) 0.02909(16) Uani d . . 1
Mn Mn1 0.68706(4) 0.47573(5) 0.87515(4) 0.0146(2) Uani d . . 1
P P1 0.72796(7) 0.55592(10) 0.79628(7) 0.0152(4) Uani d . . 1
P P2 0.62207(7) 0.42451(10) 0.95276(7) 0.0171(4) Uani d . . 1
O O1 0.56689(18) 0.5602(3) 0.83790(18) 0.0241(10) Uani d . . 1
N N1 0.6879(2) 0.3823(3) 0.8131(2) 0.0169(12) Uani d . . 1
N N2 0.7624(2) 0.4119(3) 0.8985(2) 0.0135(11) Uani d . . 1
N N3 0.7213(2) 0.5437(3) 0.9462(2) 0.0162(11) Uani d . . 1
C C1 0.7455(3) 0.2512(4) 0.7730(3) 0.0288(16) Uani d . . 1
H H1A 0.7093 0.2455 0.7443 0.043 Uiso calc U R 1
H H1B 0.7494 0.1991 0.7979 0.043 Uiso calc U R 1
H H1C 0.7849 0.2602 0.7493 0.043 Uiso calc U R 1
C C2 0.7343(3) 0.3261(4) 0.8152(3) 0.0165(15) Uani d . . 1
C C3 0.7782(3) 0.3403(4) 0.8667(3) 0.0162(14) Uani d . . 1
C C4 0.8308(3) 0.2918(3) 0.8832(3) 0.0222(14) Uani d . . 1
H H4 0.8421 0.2422 0.8603 0.027 Uiso calc U R 1
C C5 0.8666(3) 0.3174(4) 0.9341(3) 0.0265(16) Uani d . . 1
H H5 0.9025 0.2844 0.9464 0.032 Uiso calc U R 1
C C6 0.8510(3) 0.3898(4) 0.9670(3) 0.0204(14) Uani d . . 1
H H6 0.8761 0.4071 1.0016 0.024 Uiso calc U R 1
C C7 0.7976(2) 0.4374(3) 0.9488(3) 0.0147(13) Uani d . . 1
C C8 0.7715(3) 0.5144(4) 0.9759(3) 0.0161(16) Uani d . . 1
C C9 0.7999(3) 0.5488(4) 1.0353(3) 0.0262(16) Uani d . . 1
H H9A 0.7921 0.6104 1.0379 0.039 Uiso calc U R 1
H H9B 0.8461 0.538 1.0357 0.039 Uiso calc U R 1
H H9C 0.7799 0.5203 1.0709 0.039 Uiso calc U R 1
C C10 0.6470(3) 0.3843(4) 0.7571(3) 0.0218(15) Uani d . . 1
H H10A 0.6043 0.4073 0.768 0.026 Uiso calc U R 1
H H10B 0.6413 0.3256 0.7409 0.026 Uiso calc U R 1
C C11 0.6780(3) 0.4404(4) 0.7075(3) 0.0213(16) Uani d . . 1
H H11A 0.6532 0.4349 0.6686 0.026 Uiso calc U R 1
H H11B 0.7217 0.4188 0.6993 0.026 Uiso calc U R 1
C C12 0.6822(3) 0.5351(4) 0.7249(3) 0.0178(15) Uani d . . 1
H H12A 0.6384 0.5578 0.7302 0.021 Uiso calc U R 1
H H12B 0.7024 0.5666 0.6902 0.021 Uiso calc U R 1
C C13 0.8119(3) 0.5401(3) 0.7732(3) 0.0153(13) Uani d . . 1
C C14 0.8335(3) 0.5407(4) 0.7128(3) 0.0207(14) Uani d . . 1
H H14 0.8033 0.5439 0.6799 0.025 Uiso calc U R 1
C C15 0.8978(3) 0.5367(4) 0.6990(3) 0.0236(15) Uani d . . 1
H H15 0.9117 0.5374 0.657 0.028 Uiso calc U R 1
C C16 0.9421(3) 0.5317(4) 0.7467(3) 0.0203(14) Uani d . . 1
H H16 0.9865 0.5293 0.7373 0.024 Uiso calc U R 1
C C17 0.9223(3) 0.5302(4) 0.8075(3) 0.0222(15) Uani d . . 1
H H17 0.9528 0.5264 0.8402 0.027 Uiso calc U R 1
C C18 0.8572(3) 0.5343(4) 0.8210(3) 0.0198(14) Uani d . . 1
H H18 0.8433 0.5331 0.863 0.024 Uiso calc U R 1
C C19 0.7253(3) 0.6708(4) 0.8050(3) 0.0148(14) Uani d . . 1
C C20 0.7653(3) 0.7101(4) 0.8497(3) 0.0237(16) Uani d . . 1
H H20 0.7917 0.6755 0.8753 0.028 Uiso calc U R 1
C C21 0.7665(3) 0.7975(4) 0.8567(3) 0.0263(16) Uani d . . 1
H H21 0.7937 0.8226 0.887 0.032 Uiso calc U R 1
C C22 0.7289(3) 0.8486(4) 0.8202(3) 0.0268(16) Uani d . . 1
H H22 0.73 0.9089 0.825 0.032 Uiso calc U R 1
C C23 0.6898(3) 0.8124(4) 0.7768(3) 0.0295(16) Uani d . . 1
H H23 0.6639 0.8477 0.7511 0.035 Uiso calc U R 1
C C24 0.6876(3) 0.7251(4) 0.7700(3) 0.0251(15) Uani d . . 1
H H24 0.6592 0.7013 0.7403 0.03 Uiso calc U R 1
C C25 0.6845(3) 0.6146(4) 0.9751(3) 0.0212(15) Uani d . . 1
H H25A 0.6601 0.6459 0.9429 0.025 Uiso calc U R 1
H H25B 0.714 0.6553 0.9955 0.025 Uiso calc U R 1
C C26 0.6393(3) 0.5768(4) 1.0224(3) 0.0227(15) Uani d . . 1
H H26A 0.6163 0.6241 1.0433 0.027 Uiso calc U R 1
H H26B 0.6648 0.5468 1.0543 0.027 Uiso calc U R 1
C C27 0.5897(3) 0.5143(4) 0.9962(4) 0.0228(18) Uani d . . 1
H H27A 0.5604 0.5464 0.9686 0.027 Uiso calc U R 1
H H27B 0.564 0.4917 1.0311 0.027 Uiso calc U R 1
C C28 0.6578(3) 0.3553(4) 1.0112(3) 0.0202(15) Uani d . . 1
C C29 0.6942(3) 0.2857(4) 0.9918(3) 0.0222(15) Uani d . . 1
H H29 0.6997 0.2753 0.9486 0.027 Uiso calc U R 1
C C30 0.7227(3) 0.2313(4) 1.0347(3) 0.0267(16) Uani d . . 1
H H30 0.7475 0.1843 1.0208 0.032 Uiso calc U R 1
C C31 0.7149(3) 0.2454(4) 1.0973(3) 0.0344(17) Uani d . . 1
H H31 0.7349 0.2088 1.1267 0.041 Uiso calc U R 1
C C32 0.6778(3) 0.3128(4) 1.1172(3) 0.0352(17) Uani d . . 1
H H32 0.6722 0.3224 1.1605 0.042 Uiso calc U R 1
C C33 0.6490(3) 0.3662(4) 1.0752(3) 0.0264(16) Uani d . . 1
H H33 0.6226 0.4114 1.0897 0.032 Uiso calc U R 1
C C34 0.5509(3) 0.3628(4) 0.9322(3) 0.0180(14) Uani d . . 1
C C35 0.5580(3) 0.2960(4) 0.8906(3) 0.0234(15) Uani d . . 1
H H35 0.5986 0.286 0.8722 0.028 Uiso calc U R 1
C C36 0.5068(3) 0.2432(4) 0.8752(3) 0.0291(17) Uani d . . 1
H H36 0.5128 0.1961 0.8479 0.035 Uiso calc U R 1
C C37 0.4470(3) 0.2601(4) 0.9001(3) 0.0304(17) Uani d . . 1
H H37 0.4111 0.2265 0.8882 0.037 Uiso calc U R 1
C C38 0.4398(3) 0.3252(4) 0.9419(3) 0.0319(16) Uani d . . 1
H H38 0.399 0.335 0.9601 0.038 Uiso calc U R 1
C C39 0.4905(3) 0.3771(4) 0.9581(3) 0.0271(16) Uani d . . 1
H H39 0.4844 0.4225 0.9868 0.032 Uiso calc U R 1
C C40 0.6151(3) 0.5277(4) 0.8533(3) 0.0161(14) Uani d . . 1
Mn Mn2 0.93136(4) 0.97403(6) 0.61461(4) 0.0151(2) Uani d . . 1
P P3 0.86734(7) 0.92490(10) 0.53563(7) 0.0188(4) Uani d . . 1
P P4 0.97451(7) 1.04405(10) 0.69752(7) 0.0160(4) Uani d . . 1
O O2 0.81498(19) 1.0662(3) 0.65150(19) 0.0280(11) Uani d . . 1
N N4 0.9686(2) 1.0397(3) 0.5436(2) 0.0165(11) Uani d . . 1
N N5 1.0059(2) 0.9072(3) 0.5933(2) 0.0149(11) Uani d . . 1
N N6 0.9259(2) 0.8790(3) 0.6752(2) 0.0177(12) Uani d . . 1
C C41 1.0486(3) 1.0398(4) 0.4573(3) 0.0254(16) Uani d . . 1
H H41A 1.0285 1.0118 0.4215 0.038 Uiso calc U R 1
H H41B 1.0945 1.0272 0.4574 0.038 Uiso calc U R 1
H H41C 1.0422 1.1017 0.4545 0.038 Uiso calc U R 1
C C42 1.0192(3) 1.0073(4) 0.5156(3) 0.0175(17) Uani d . . 1
C C43 1.0434(3) 0.9306(4) 0.5455(3) 0.0168(14) Uani d . . 1
C C44 1.0970(3) 0.8827(4) 0.5290(3) 0.0217(15) Uani d . . 1
H H44 1.1236 0.8997 0.4954 0.026 Uiso calc U R 1
C C45 1.1102(3) 0.8097(4) 0.5628(3) 0.0242(16) Uani d . . 1
H H45 1.1466 0.7763 0.5526 0.029 Uiso calc U R 1
C C46 1.0715(3) 0.7849(3) 0.6109(3) 0.0240(14) Uani d . . 1
H H46 1.0807 0.7344 0.6338 0.029 Uiso calc U R 1
C C47 1.0186(3) 0.8346(4) 0.6257(3) 0.0168(14) Uani d . . 1
C C48 0.9714(3) 0.8194(4) 0.6738(3) 0.0171(15) Uani d . . 1
C C49 0.9778(3) 0.7436(4) 0.7148(3) 0.0310(17) Uani d . . 1
H H49A 0.9377 0.7346 0.7374 0.047 Uiso calc U R 1
H H49B 1.0126 0.7531 0.7445 0.047 Uiso calc U R 1
H H49C 0.9873 0.6931 0.6895 0.047 Uiso calc U R 1
C C50 0.9338(3) 1.1118(4) 0.5149(3) 0.0190(15) Uani d . . 1
H H50A 0.9647 1.1519 0.4958 0.023 Uiso calc U R 1
H H50B 0.9094 1.143 0.5471 0.023 Uiso calc U R 1
C C51 0.8878(3) 1.0778(4) 0.4649(3) 0.0251(16) Uani d . . 1
H H51A 0.913 1.049 0.432 0.03 Uiso calc U R 1
H H51B 0.8653 1.1267 0.4455 0.03 Uiso calc U R 1
C C52 0.8374(3) 1.0143(4) 0.4905(4) 0.0213(17) Uani d . . 1
H H52A 0.8129 0.9912 0.4549 0.026 Uiso calc U R 1
H H52B 0.807 1.0467 0.5167 0.026 Uiso calc U R 1
C C53 0.7945(3) 0.8666(4) 0.5565(3) 0.0196(14) Uani d . . 1
C C54 0.7351(3) 0.8824(4) 0.5311(3) 0.0282(16) Uani d . . 1
H H54 0.7304 0.9255 0.5004 0.034 Uiso calc U R 1
C C55 0.6822(3) 0.8362(4) 0.5501(3) 0.0347(17) Uani d . . 1
H H55 0.6415 0.8484 0.5325 0.042 Uiso calc U R 1
C C56 0.6874(3) 0.7739(4) 0.5934(4) 0.0385(18) Uani d . . 1
H H56 0.6506 0.7428 0.6062 0.046 Uiso calc U R 1
C C57 0.7467(3) 0.7557(4) 0.6186(3) 0.0309(17) Uani d . . 1
H H57 0.7509 0.7115 0.6486 0.037 Uiso calc U R 1
C C58 0.7993(3) 0.8014(4) 0.6004(3) 0.0285(16) Uani d . . 1
H H58 0.8398 0.7884 0.6181 0.034 Uiso calc U R 1
C C59 0.9059(3) 0.8534(4) 0.4793(3) 0.0191(14) Uani d . . 1
C C60 0.9073(3) 0.8683(4) 0.4160(3) 0.0269(16) Uani d . . 1
H H60 0.8862 0.9169 0.3993 0.032 Uiso calc U R 1
C C61 0.9393(3) 0.8127(4) 0.3768(3) 0.0286(16) Uani d . . 1
H H61 0.9395 0.823 0.3332 0.034 Uiso calc U R 1
C C62 0.9710(3) 0.7426(4) 0.4005(3) 0.0294(16) Uani d . . 1
H H62 0.9939 0.7056 0.3736 0.035 Uiso calc U R 1
C C63 0.9691(3) 0.7266(4) 0.4636(3) 0.0250(15) Uani d . . 1
H H63 0.9899 0.6777 0.4802 0.03 Uiso calc U R 1
C C64 0.9370(3) 0.7816(4) 0.5023(3) 0.0204(15) Uani d . . 1
H H64 0.936 0.7704 0.5457 0.024 Uiso calc U R 1
C C65 0.8805(3) 0.8805(4) 0.7277(3) 0.0199(14) Uani d . . 1
H H65A 0.871 0.8215 0.7414 0.024 Uiso calc U R 1
H H65B 0.8399 0.9077 0.7146 0.024 Uiso calc U R 1
C C66 0.9100(3) 0.9308(4) 0.7810(3) 0.0203(14) Uani d . . 1
H H66A 0.88 0.9292 0.8166 0.024 Uiso calc U R 1
H H66B 0.9497 0.9014 0.7941 0.024 Uiso calc U R 1
C C67 0.9260(3) 1.0237(4) 0.7673(3) 0.0185(15) Uani d . . 1
H H67A 0.9491 1.0473 0.8036 0.022 Uiso calc U R 1
H H67B 0.8854 1.0557 0.7632 0.022 Uiso calc U R 1
C C68 0.9806(3) 1.1603(4) 0.6933(3) 0.0176(15) Uani d . . 1
C C69 0.9574(3) 1.2144(4) 0.7401(3) 0.0256(15) Uani d . . 1
H H69 0.9373 1.191 0.7758 0.031 Uiso calc U R 1
C C70 0.9638(3) 1.3021(4) 0.7342(3) 0.0329(16) Uani d . . 1
H H70 0.9479 1.3382 0.7661 0.04 Uiso calc U R 1
C C71 0.9928(3) 1.3382(4) 0.6826(3) 0.0277(16) Uani d . . 1
H H71 0.9972 1.3984 0.6791 0.033 Uiso calc U R 1
C C72 1.0152(3) 1.2853(4) 0.6366(3) 0.0232(15) Uani d . . 1
H H72 1.0352 1.3091 0.6009 0.028 Uiso calc U R 1
C C73 1.0087(3) 1.1970(4) 0.6417(3) 0.0205(15) Uani d . . 1
H H73 1.0238 1.1614 0.6091 0.025 Uiso calc U R 1
C C74 1.0567(3) 1.0119(3) 0.7178(3) 0.0136(14) Uani d . . 1
C C75 1.1038(3) 1.0190(4) 0.6722(3) 0.0200(15) Uani d . . 1
H H75 1.0929 1.0425 0.6329 0.024 Uiso calc U R 1
C C76 1.1652(3) 0.9930(4) 0.6827(3) 0.0213(17) Uani d . . 1
H H76 1.1962 0.9976 0.6506 0.026 Uiso calc U R 1
C C77 1.1825(3) 0.9603(4) 0.7395(3) 0.0258(16) Uani d . . 1
H H77 1.2252 0.9423 0.7468 0.031 Uiso calc U R 1
C C78 1.1370(3) 0.9538(4) 0.7864(3) 0.0245(15) Uani d . . 1
H H78 1.1488 0.9316 0.8258 0.029 Uiso calc U R 1
C C79 1.0747(3) 0.9793(4) 0.7758(3) 0.0185(14) Uani d . . 1
H H79 1.044 0.9748 0.8081 0.022 Uiso calc U R 1
C C80 0.8614(3) 1.0317(4) 0.6354(3) 0.0201(14) Uani d . . 1

loop_
_atom_site_aniso_label
_atom_site_aniso_U_11
_atom_site_aniso_U_22
_atom_site_aniso_U_33
_atom_site_aniso_U_12
_atom_site_aniso_U_13
_atom_site_aniso_U_23
Br1 0.0167(3) 0.0433(4) 0.0198(3) 0.0056(3) 0.0008(3) 0.0016(3)
Br2 0.0252(3) 0.0350(4) 0.0270(4) 0.0022(3) -0.0015(3) -0.0002(3)
Mn1 0.0135(5) 0.0173(5) 0.0130(5) 0.0000(4) -0.0001(4) 0.0002(5)
P1 0.0119(8) 0.0206(9) 0.0131(8) -0.0005(7) -0.0020(7) 0.0018(7)
P2 0.0159(8) 0.0209(9) 0.0145(9) -0.0011(7) 0.0006(7) -0.0006(7)
O1 0.014(2) 0.032(3) 0.027(3) 0.005(2) -0.0007(19) 0.003(2)
N1 0.021(3) 0.019(3) 0.011(3) -0.005(2) -0.002(2) 0.002(2)
N2 0.013(3) 0.016(3) 0.011(3) -0.003(2) 0.002(2) 0.002(2)
N3 0.013(3) 0.015(3) 0.020(3) 0.000(2) 0.003(2) 0.002(2)
C1 0.036(4) 0.029(4) 0.021(4) 0.000(3) -0.001(3) -0.006(3)
C2 0.018(4) 0.014(3) 0.018(4) -0.002(3) 0.005(3) -0.002(3)
C3 0.020(3) 0.017(3) 0.011(3) -0.001(3) -0.001(3) 0.003(3)
C4 0.023(3) 0.021(3) 0.022(3) 0.007(3) 0.004(3) -0.001(3)
C5 0.023(4) 0.031(4) 0.025(4) 0.011(3) -0.005(3) 0.005(3)
C6 0.020(4) 0.025(4) 0.016(3) 0.004(3) -0.007(3) 0.000(3)
C7 0.014(3) 0.019(3) 0.011(3) -0.005(3) 0.000(3) 0.000(3)
C8 0.011(4) 0.015(3) 0.022(4) 0.002(3) -0.001(3) -0.003(3)
C9 0.028(4) 0.029(4) 0.021(4) -0.001(3) -0.006(3) -0.007(3)
C10 0.017(3) 0.029(4) 0.020(4) -0.003(3) -0.006(3) -0.004(3)
C11 0.023(4) 0.029(4) 0.012(3) -0.003(3) -0.004(3) -0.001(3)
C12 0.013(3) 0.025(4) 0.015(4) -0.002(3) 0.000(3) 0.001(3)
C13 0.013(3) 0.016(3) 0.017(3) -0.002(3) 0.003(3) 0.000(3)
C14 0.016(3) 0.028(4) 0.018(4) -0.005(3) -0.005(3) 0.000(3)
C15 0.023(4) 0.029(4) 0.018(3) -0.003(3) 0.006(3) -0.001(3)
C16 0.013(3) 0.021(3) 0.027(4) 0.001(3) 0.004(3) -0.002(3)
C17 0.016(3) 0.025(4) 0.025(4) -0.003(3) -0.004(3) 0.001(3)
C18 0.021(4) 0.025(4) 0.013(3) 0.003(3) -0.001(3) 0.004(3)
C19 0.012(3) 0.018(3) 0.015(3) 0.003(3) 0.006(3) 0.005(3)
C20 0.023(4) 0.019(4) 0.029(4) 0.000(3) -0.008(3) 0.005(3)
C21 0.026(4) 0.026(4) 0.027(4) -0.001(3) -0.001(3) -0.004(3)
C22 0.028(4) 0.019(4) 0.034(4) 0.000(3) 0.012(3) 0.003(3)
C23 0.030(4) 0.028(4) 0.030(4) 0.010(3) -0.001(3) 0.007(3)
C24 0.027(4) 0.027(4) 0.022(3) 0.001(3) -0.004(3) 0.001(3)
C25 0.023(4) 0.020(4) 0.020(4) 0.003(3) -0.005(3) -0.002(3)
C26 0.026(4) 0.023(4) 0.019(4) 0.007(3) 0.005(3) -0.006(3)
C27 0.017(4) 0.023(4) 0.028(5) 0.002(3) 0.005(4) -0.002(3)
C28 0.015(4) 0.028(4) 0.018(4) -0.010(3) 0.000(3) 0.004(3)
C29 0.025(4) 0.024(4) 0.018(4) -0.005(3) 0.000(3) 0.002(3)
C30 0.019(4) 0.022(4) 0.039(4) -0.001(3) -0.004(3) 0.009(3)
C31 0.039(4) 0.035(4) 0.029(4) -0.012(3) -0.014(4) 0.011(4)
C32 0.046(4) 0.041(4) 0.018(4) -0.007(3) -0.005(3) 0.008(3)
C33 0.031(4) 0.030(4) 0.018(4) -0.005(3) 0.000(3) 0.001(3)
C34 0.023(4) 0.019(3) 0.012(3) 0.000(3) 0.001(3) 0.006(3)
C35 0.020(3) 0.031(4) 0.019(4) -0.008(3) 0.000(3) 0.004(3)
C36 0.037(4) 0.025(4) 0.026(4) -0.009(3) -0.003(4) 0.008(3)
C37 0.020(4) 0.036(4) 0.035(4) -0.013(3) -0.017(3) 0.016(3)
C38 0.017(4) 0.039(4) 0.039(4) -0.003(3) -0.002(3) 0.002(4)
C39 0.022(4) 0.031(4) 0.028(4) 0.003(3) -0.001(3) 0.006(3)
C40 0.018(4) 0.019(3) 0.012(3) -0.006(3) 0.005(3) -0.006(3)
Mn2 0.0131(5) 0.0177(5) 0.0144(5) -0.0008(4) 0.0001(4) 0.0004(5)
P3 0.0162(9) 0.0236(9) 0.0167(9) -0.0020(7) -0.0018(7) 0.0002(7)
P4 0.0149(8) 0.0184(9) 0.0146(8) 0.0011(7) 0.0006(7) 0.0006(7)
O2 0.018(2) 0.037(3) 0.029(3) 0.007(2) 0.008(2) 0.003(2)
N4 0.016(3) 0.017(3) 0.017(3) -0.002(2) -0.003(2) 0.002(2)
N5 0.016(3) 0.018(3) 0.011(3) -0.002(2) 0.001(2) -0.002(2)
N6 0.016(3) 0.020(3) 0.017(3) -0.003(2) -0.002(2) -0.002(2)
C41 0.024(4) 0.032(4) 0.021(4) 0.003(3) 0.000(3) 0.005(3)
C42 0.019(4) 0.019(4) 0.014(4) -0.004(3) 0.000(3) -0.004(3)
C43 0.018(3) 0.020(3) 0.012(3) -0.005(3) -0.005(3) -0.001(3)
C44 0.016(3) 0.032(4) 0.018(3) 0.002(3) 0.001(3) -0.008(3)
C45 0.021(4) 0.025(4) 0.026(4) 0.011(3) -0.003(3) -0.005(3)
C46 0.029(4) 0.022(3) 0.021(4) 0.006(3) -0.005(3) 0.004(3)
C47 0.018(3) 0.016(3) 0.017(3) 0.001(3) -0.009(3) -0.003(3)
C48 0.022(4) 0.016(3) 0.013(4) 0.000(3) -0.002(3) -0.003(3)
C49 0.041(4) 0.030(4) 0.022(4) 0.009(3) 0.007(3) 0.002(3)
C50 0.021(4) 0.018(4) 0.018(4) 0.003(3) 0.005(3) 0.005(3)
C51 0.023(4) 0.033(4) 0.019(4) 0.004(3) 0.000(3) 0.007(3)
C52 0.021(4) 0.029(4) 0.013(4) 0.006(3) -0.003(3) -0.001(3)
C53 0.018(3) 0.021(3) 0.020(3) -0.003(3) 0.002(3) -0.006(3)
C54 0.020(4) 0.035(4) 0.029(4) -0.002(3) 0.000(3) -0.001(3)
C55 0.019(4) 0.041(4) 0.044(5) -0.001(3) -0.002(4) -0.006(4)
C56 0.023(4) 0.041(4) 0.052(5) -0.015(3) 0.012(4) -0.012(4)
C57 0.034(4) 0.032(4) 0.027(4) -0.011(3) 0.011(3) -0.003(3)
C58 0.026(4) 0.032(4) 0.027(4) -0.004(3) -0.003(4) -0.004(3)
C59 0.015(3) 0.022(4) 0.021(4) -0.008(3) -0.003(3) -0.003(3)
C60 0.023(4) 0.034(4) 0.024(4) -0.003(3) -0.004(3) 0.002(3)
C61 0.029(4) 0.044(4) 0.013(3) -0.006(3) 0.003(3) -0.006(3)
C62 0.022(4) 0.039(4) 0.027(4) -0.005(3) 0.007(3) -0.012(3)
C63 0.020(4) 0.024(4) 0.031(4) -0.005(3) 0.004(3) -0.003(3)
C64 0.018(4) 0.023(4) 0.021(3) -0.006(3) 0.000(3) -0.004(3)
C65 0.018(3) 0.017(4) 0.024(4) 0.003(3) 0.005(3) 0.003(3)
C66 0.020(3) 0.021(4) 0.019(3) 0.001(3) 0.009(3) 0.000(3)
C67 0.015(3) 0.027(4) 0.013(4) 0.004(3) 0.004(3) 0.000(3)
C68 0.012(3) 0.024(4) 0.017(4) 0.003(3) -0.005(3) -0.003(3)
C69 0.035(4) 0.022(4) 0.020(3) 0.004(3) -0.001(3) 0.002(3)
C70 0.047(4) 0.021(4) 0.031(4) 0.009(3) -0.003(3) -0.011(3)
C71 0.030(4) 0.018(4) 0.035(4) -0.003(3) -0.007(3) 0.000(3)
C72 0.018(3) 0.025(4) 0.026(4) -0.005(3) 0.004(3) 0.002(3)
C73 0.016(4) 0.021(4) 0.025(4) 0.000(3) 0.003(3) -0.003(3)
C74 0.017(3) 0.013(3) 0.011(3) 0.000(3) 0.000(3) -0.005(2)
C75 0.019(4) 0.022(3) 0.019(4) -0.001(3) -0.004(3) -0.001(3)
C76 0.015(3) 0.027(4) 0.022(4) -0.004(3) 0.003(3) -0.003(3)
C77 0.014(3) 0.023(4) 0.040(4) 0.003(3) -0.005(3) 0.001(3)
C78 0.028(4) 0.026(4) 0.020(4) 0.006(3) -0.006(3) 0.000(3)
C79 0.014(3) 0.019(3) 0.022(4) 0.000(3) 0.000(3) -0.002(3)
C80 0.022(4) 0.022(4) 0.016(4) -0.009(3) -0.005(3) 0.004(3)

loop_
_atom_type_symbol
_atom_type_description
_atom_type_scat_dispersion_real
_atom_type_scat_dispersion_imag
_atom_type_scat_source
C C 0.0033 0.0016 'International Tables Vol C Tables 4.2.6.8 and 6.1.1.4'
H H 0.0000 0.0000 'International Tables Vol C Tables 4.2.6.8 and 6.1.1.4'
N N 0.0061 0.0033 'International Tables Vol C Tables 4.2.6.8 and 6.1.1.4'
O O 0.0106 0.0060 'International Tables Vol C Tables 4.2.6.8 and 6.1.1.4'
P P 0.1023 0.0942 'International Tables Vol C Tables 4.2.6.8 and 6.1.1.4'
Mn Mn 0.3368 0.7283 'International Tables Vol C Tables 4.2.6.8 and 6.1.1.4'
Br Br -0.2901 2.4595 'International Tables Vol C Tables 4.2.6.8 and 6.1.1.4'

loop_
_geom_angle_atom_site_label_1
_geom_angle_atom_site_label_2
_geom_angle_atom_site_label_3
_geom_angle
C40 Mn1 N2 176.2(2)
C40 Mn1 N1 99.6(2)
N2 Mn1 N1 77.65(19)
C40 Mn1 N3 105.2(2)
N2 Mn1 N3 77.55(18)
N1 Mn1 N3 155.14(19)
C40 Mn1 P1 82.39(19)
N2 Mn1 P1 99.95(13)
N1 Mn1 P1 84.29(14)
N3 Mn1 P1 98.23(13)
C40 Mn1 P2 81.46(19)
N2 Mn1 P2 96.47(13)
N1 Mn1 P2 103.78(14)
N3 Mn1 P2 80.82(14)
P1 Mn1 P2 162.95(7)
C19 P1 C12 104.2(3)
C19 P1 C13 101.0(3)
C12 P1 C13 104.3(3)
C19 P1 Mn1 117.3(2)
C12 P1 Mn1 109.3(2)
C13 P1 Mn1 119.00(19)
C27 P2 C28 104.9(3)
C27 P2 C34 103.3(3)
C28 P2 C34 100.8(3)
C27 P2 Mn1 108.9(2)
C28 P2 Mn1 117.9(2)
C34 P2 Mn1 119.28(18)
C2 N1 C10 118.1(5)
C2 N1 Mn1 118.6(4)
C10 N1 Mn1 122.0(4)
C3 N2 C7 120.6(5)
C3 N2 Mn1 119.8(4)
C7 N2 Mn1 119.5(4)
C8 N3 C25 118.2(5)
C8 N3 Mn1 118.3(4)
C25 N3 Mn1 122.2(4)
C2 C1 H1A 109.5
C2 C1 H1B 109.5
H1A C1 H1B 109.5
C2 C1 H1C 109.5
H1A C1 H1C 109.5
H1B C1 H1C 109.5
N1 C2 C3 113.0(5)
N1 C2 C1 128.2(6)
C3 C2 C1 118.8(5)
N2 C3 C4 121.3(5)
N2 C3 C2 110.9(5)
C4 C3 C2 127.8(6)
C3 C4 C5 118.2(5)
C3 C4 H4 120.9
C5 C4 H4 120.9
C6 C5 C4 121.2(6)
C6 C5 H5 119.4
C4 C5 H5 119.4
C5 C6 C7 118.9(6)
C5 C6 H6 120.6
C7 C6 H6 120.6
N2 C7 C6 119.7(5)
N2 C7 C8 111.0(5)
C6 C7 C8 129.3(6)
N3 C8 C7 113.5(6)
N3 C8 C9 127.0(6)
C7 C8 C9 119.3(6)
C8 C9 H9A 109.5
C8 C9 H9B 109.5
H9A C9 H9B 109.5
C8 C9 H9C 109.5
H9A C9 H9C 109.5
H9B C9 H9C 109.5
N1 C10 C11 109.6(4)
N1 C10 H10A 109.7
C11 C10 H10A 109.7
N1 C10 H10B 109.7
C11 C10 H10B 109.7
H10A C10 H10B 108.2
C10 C11 C12 114.3(5)
C10 C11 H11A 108.7
C12 C11 H11A 108.7
C10 C11 H11B 108.7
C12 C11 H11B 108.7
H11A C11 H11B 107.6
C11 C12 P1 113.9(4)
C11 C12 H12A 108.8
P1 C12 H12A 108.8
C11 C12 H12B 108.8
P1 C12 H12B 108.8
H12A C12 H12B 107.7
C14 C13 C18 118.1(5)
C14 C13 P1 124.5(4)
C18 C13 P1 117.1(4)
C13 C14 C15 121.6(6)
C13 C14 H14 119.2
C15 C14 H14 119.2
C14 C15 C16 119.7(6)
C14 C15 H15 120.2
C16 C15 H15 120.2
C17 C16 C15 120.4(6)
C17 C16 H16 119.8
C15 C16 H16 119.8
C16 C17 C18 119.4(6)
C16 C17 H17 120.3
C18 C17 H17 120.3
C17 C18 C13 120.8(6)
C17 C18 H18 119.6
C13 C18 H18 119.6
C24 C19 C20 116.1(5)
C24 C19 P1 125.0(5)
C20 C19 P1 118.9(4)
C21 C20 C19 121.1(6)
C21 C20 H20 119.4
C19 C20 H20 119.4
C22 C21 C20 120.5(6)
C22 C21 H21 119.8
C20 C21 H21 119.8
C23 C22 C21 119.6(6)
C23 C22 H22 120.2
C21 C22 H22 120.2
C22 C23 C24 120.4(6)
C22 C23 H23 119.8
C24 C23 H23 119.8
C23 C24 C19 122.3(6)
C23 C24 H24 118.8
C19 C24 H24 118.8
N3 C25 C26 108.2(5)
N3 C25 H25A 110.1
C26 C25 H25A 110.1
N3 C25 H25B 110.1
C26 C25 H25B 110.1
H25A C25 H25B 108.4
C25 C26 C27 115.2(5)
C25 C26 H26A 108.5
C27 C26 H26A 108.5
C25 C26 H26B 108.5
C27 C26 H26B 108.5
H26A C26 H26B 107.5
C26 C27 P2 115.6(5)
C26 C27 H27A 108.4
P2 C27 H27A 108.4
C26 C27 H27B 108.4
P2 C27 H27B 108.4
H27A C27 H27B 107.4
C29 C28 C33 117.6(6)
C29 C28 P2 118.8(5)
C33 C28 P2 123.6(5)
C30 C29 C28 120.9(6)
C30 C29 H29 119.6
C28 C29 H29 119.6
C31 C30 C29 120.2(6)
C31 C30 H30 119.9
C29 C30 H30 119.9
C30 C31 C32 119.6(6)
C30 C31 H31 120.2
C32 C31 H31 120.2
C33 C32 C31 120.6(6)
C33 C32 H32 119.7
C31 C32 H32 119.7
C32 C33 C28 121.1(6)
C32 C33 H33 119.4
C28 C33 H33 119.4
C35 C34 C39 118.4(6)
C35 C34 P2 118.0(4)
C39 C34 P2 123.6(5)
C34 C35 C36 121.4(6)
C34 C35 H35 119.3
C36 C35 H35 119.3
C37 C36 C35 119.2(6)
C37 C36 H36 120.4
C35 C36 H36 120.4
C38 C37 C36 119.7(6)
C38 C37 H37 120.1
C36 C37 H37 120.1
C37 C38 C39 121.3(6)
C37 C38 H38 119.3
C39 C38 H38 119.3
C38 C39 C34 119.9(6)
C38 C39 H39 120.1
C34 C39 H39 120.1
O1 C40 Mn1 178.0(5)
C80 Mn2 N5 177.7(2)
C80 Mn2 N6 99.7(2)
N5 Mn2 N6 78.21(19)
C80 Mn2 N4 104.6(2)
N5 Mn2 N4 77.47(19)
N6 Mn2 N4 155.7(2)
C80 Mn2 P4 83.37(19)
N5 Mn2 P4 97.28(14)
N6 Mn2 P4 82.46(14)
N4 Mn2 P4 101.37(14)
C80 Mn2 P3 82.91(19)
N5 Mn2 P3 96.51(14)
N6 Mn2 P3 101.66(14)
N4 Mn2 P3 80.39(14)
P4 Mn2 P3 166.16(7)
C52 P3 C53 103.3(3)
C52 P3 C59 105.5(3)
C53 P3 C59 102.9(3)
C52 P3 Mn2 109.8(2)
C53 P3 Mn2 118.01(19)
C59 P3 Mn2 115.95(19)
C68 P4 C67 104.6(3)
C68 P4 C74 102.6(3)
C67 P4 C74 105.8(3)
C68 P4 Mn2 117.9(2)
C67 P4 Mn2 109.7(2)
C74 P4 Mn2 115.01(19)
C42 N4 C50 119.8(5)
C42 N4 Mn2 117.7(4)
C50 N4 Mn2 121.4(4)
C43 N5 C47 120.5(5)
C43 N5 Mn2 120.2(4)
C47 N5 Mn2 119.2(4)
C48 N6 C65 119.2(5)
C48 N6 Mn2 118.0(4)
C65 N6 Mn2 121.9(4)
C42 C41 H41A 109.5
C42 C41 H41B 109.5
H41A C41 H41B 109.5
C42 C41 H41C 109.5
H41A C41 H41C 109.5
H41B C41 H41C 109.5
N4 C42 C43 113.2(6)
N4 C42 C41 125.9(6)
C43 C42 C41 120.9(6)
N5 C43 C44 121.1(5)
N5 C43 C42 111.3(5)
C44 C43 C42 127.6(6)
C45 C44 C43 118.0(6)
C45 C44 H44 121.0
C43 C44 H44 121.0
C46 C45 C44 121.0(6)
C46 C45 H45 119.5
C44 C45 H45 119.5
C45 C46 C47 118.9(6)
C45 C46 H46 120.5
C47 C46 H46 120.5
N5 C47 C46 120.4(5)
N5 C47 C48 111.8(5)
C46 C47 C48 127.8(6)
N6 C48 C47 112.7(5)
N6 C48 C49 127.6(6)
C47 C48 C49 119.7(5)
C48 C49 H49A 109.5
C48 C49 H49B 109.5
H49A C49 H49B 109.5
C48 C49 H49C 109.5
H49A C49 H49C 109.5
H49B C49 H49C 109.5
N4 C50 C51 109.6(5)
N4 C50 H50A 109.7
C51 C50 H50A 109.7
N4 C50 H50B 109.7
C51 C50 H50B 109.7
H50A C50 H50B 108.2
C50 C51 C52 113.5(5)
C50 C51 H51A 108.9
C52 C51 H51A 108.9
C50 C51 H51B 108.9
C52 C51 H51B 108.9
H51A C51 H51B 107.7
C51 C52 P3 116.8(5)
C51 C52 H52A 108.1
P3 C52 H52A 108.1
C51 C52 H52B 108.1
P3 C52 H52B 108.1
H52A C52 H52B 107.3
C54 C53 C58 117.6(6)
C54 C53 P3 124.2(5)
C58 C53 P3 118.2(5)
C53 C54 C55 120.5(6)
C53 C54 H54 119.7
C55 C54 H54 119.7
C56 C55 C54 121.2(6)
C56 C55 H55 119.4
C54 C55 H55 119.4
C55 C56 C57 119.3(6)
C55 C56 H56 120.3
C57 C56 H56 120.3
C58 C57 C56 120.0(6)
C58 C57 H57 120.0
C56 C57 H57 120.0
C57 C58 C53 121.3(6)
C57 C58 H58 119.4
C53 C58 H58 119.4
C60 C59 C64 118.5(6)
C60 C59 P3 123.9(5)
C64 C59 P3 117.5(5)
C59 C60 C61 120.3(6)
C59 C60 H60 119.8
C61 C60 H60 119.8
C62 C61 C60 120.4(6)
C62 C61 H61 119.8
C60 C61 H61 119.8
C61 C62 C63 119.6(6)
C61 C62 H62 120.2
C63 C62 H62 120.2
C64 C63 C62 119.8(6)
C64 C63 H63 120.1
C62 C63 H63 120.1
C63 C64 C59 121.3(6)
C63 C64 H64 119.4
C59 C64 H64 119.4
N6 C65 C66 109.0(5)
N6 C65 H65A 109.9
C66 C65 H65A 109.9
N6 C65 H65B 109.9
C66 C65 H65B 109.9
H65A C65 H65B 108.3
C67 C66 C65 116.0(5)
C67 C66 H66A 108.3
C65 C66 H66A 108.3
C67 C66 H66B 108.3
C65 C66 H66B 108.3
H66A C66 H66B 107.4
C66 C67 P4 116.5(4)
C66 C67 H67A 108.2
P4 C67 H67A 108.2
C66 C67 H67B 108.2
P4 C67 H67B 108.2
H67A C67 H67B 107.3
C73 C68 C69 118.3(6)
C73 C68 P4 118.9(5)
C69 C68 P4 122.8(5)
C70 C69 C68 119.9(6)
C70 C69 H69 120.0
C68 C69 H69 120.0
C69 C70 C71 121.4(6)
C69 C70 H70 119.3
C71 C70 H70 119.3
C72 C71 C70 118.8(6)
C72 C71 H71 120.6
C70 C71 H71 120.6
C71 C72 C73 120.6(6)
C71 C72 H72 119.7
C73 C72 H72 119.7
C68 C73 C72 121.1(6)
C68 C73 H73 119.4
C72 C73 H73 119.4
C75 C74 C79 117.8(5)
C75 C74 P4 118.0(5)
C79 C74 P4 124.2(5)
C76 C75 C74 121.6(6)
C76 C75 H75 119.2
C74 C75 H75 119.2
C75 C76 C77 120.4(7)
C75 C76 H76 119.8
C77 C76 H76 119.8
C76 C77 C78 119.6(6)
C76 C77 H77 120.2
C78 C77 H77 120.2
C79 C78 C77 120.3(6)
C79 C78 H78 119.8
C77 C78 H78 119.8
C78 C79 C74 120.4(6)
C78 C79 H79 119.8
C74 C79 H79 119.8
O2 C80 Mn2 176.3(6)

loop_
_geom_bond_atom_site_label_1
_geom_bond_atom_site_label_2
_geom_bond_distance
Mn1 C40 1.773(7)
Mn1 N2 1.931(4)
Mn1 N1 1.981(5)
Mn1 N3 1.996(5)
Mn1 P1 2.2777(17)
Mn1 P2 2.2974(18)
P1 C19 1.809(6)
P1 C12 1.838(6)
P1 C13 1.839(6)
P2 C27 1.818(7)
P2 C28 1.821(6)
P2 C34 1.829(6)
O1 C40 1.177(7)
N1 C2 1.311(7)
N1 C10 1.476(7)
N2 C3 1.354(6)
N2 C7 1.370(7)
N3 C8 1.310(8)
N3 C25 1.487(7)
C1 C2 1.500(8)
C1 H1A 0.98
C1 H1B 0.98
C1 H1C 0.98
C2 C3 1.456(8)
C3 C4 1.383(7)
C4 C5 1.385(8)
C4 H4 0.95
C5 C6 1.376(8)
C5 H5 0.95
C6 C7 1.398(7)
C6 H6 0.95
C7 C8 1.446(8)
C8 C9 1.510(9)
C9 H9A 0.98
C9 H9B 0.98
C9 H9C 0.98
C10 C11 1.527(8)
C10 H10A 0.99
C10 H10B 0.99
C11 C12 1.532(8)
C11 H11A 0.99
C11 H11B 0.99
C12 H12A 0.99
C12 H12B 0.99
C13 C14 1.377(8)
C13 C18 1.400(8)
C14 C15 1.378(8)
C14 H14 0.95
C15 C16 1.384(8)
C15 H15 0.95
C16 C17 1.373(8)
C16 H16 0.95
C17 C18 1.394(8)
C17 H17 0.95
C18 H18 0.95
C19 C24 1.381(8)
C19 C20 1.416(8)
C20 C21 1.377(8)
C20 H20 0.95
C21 C22 1.369(8)
C21 H21 0.95
C22 C23 1.364(8)
C22 H22 0.95
C23 C24 1.375(8)
C23 H23 0.95
C24 H24 0.95
C25 C26 1.509(8)
C25 H25A 0.99
C25 H25B 0.99
C26 C27 1.532(8)
C26 H26A 0.99
C26 H26B 0.99
C27 H27A 0.99
C27 H27B 0.99
C28 C29 1.393(8)
C28 C33 1.399(8)
C29 C30 1.389(8)
C29 H29 0.95
C30 C31 1.376(9)
C30 H30 0.95
C31 C32 1.377(9)
C31 H31 0.95
C32 C33 1.371(8)
C32 H32 0.95
C33 H33 0.95
C34 C35 1.383(8)
C34 C39 1.398(8)
C35 C36 1.392(7)
C35 H35 0.95
C36 C37 1.385(8)
C36 H36 0.95
C37 C38 1.368(9)
C37 H37 0.95
C38 C39 1.380(8)
C38 H38 0.95
C39 H39 0.95
Mn2 C80 1.776(7)
Mn2 N5 1.932(4)
Mn2 N6 1.981(5)
Mn2 N4 1.999(5)
Mn2 P4 2.2803(17)
Mn2 P3 2.2959(18)
P3 C52 1.815(6)
P3 C53 1.831(6)
P3 C59 1.836(6)
P4 C68 1.827(6)
P4 C67 1.839(6)
P4 C74 1.842(6)
O2 C80 1.164(7)
N4 C42 1.320(8)
N4 C50 1.478(7)
N5 C43 1.344(7)
N5 C47 1.359(7)
N6 C48 1.333(7)
N6 C65 1.477(7)
C41 C42 1.487(9)
C41 H41A 0.98
C41 H41B 0.98
C41 H41C 0.98
C42 C43 1.452(8)
C43 C44 1.395(7)
C44 C45 1.384(8)
C44 H44 0.95
C45 C46 1.370(8)
C45 H45 0.95
C46 C47 1.390(7)
C46 H46 0.95
C47 C48 1.448(8)
C48 C49 1.485(8)
C49 H49A 0.98
C49 H49B 0.98
C49 H49C 0.98
C50 C51 1.539(8)
C50 H50A 0.99
C50 H50B 0.99
C51 C52 1.549(8)
C51 H51A 0.99
C51 H51B 0.99
C52 H52A 0.99
C52 H52B 0.99
C53 C54 1.381(8)
C53 C58 1.394(8)
C54 C55 1.383(8)
C54 H54 0.95
C55 C56 1.352(9)
C55 H55 0.95
C56 C57 1.383(9)
C56 H56 0.95
C57 C58 1.368(8)
C57 H57 0.95
C58 H58 0.95
C59 C60 1.383(8)
C59 C64 1.390(8)
C60 C61 1.385(8)
C60 H60 0.95
C61 C62 1.379(8)
C61 H61 0.95
C62 C63 1.383(9)
C62 H62 0.95
C63 C64 1.373(8)
C63 H63 0.95
C64 H64 0.95
C65 C66 1.521(8)
C65 H65A 0.99
C65 H65B 0.99
C66 C67 1.521(8)
C66 H66A 0.99
C66 H66B 0.99
C67 H67A 0.99
C67 H67B 0.99
C68 C73 1.382(8)
C68 C69 1.403(8)
C69 C70 1.384(8)
C69 H69 0.95
C70 C71 1.386(8)
C70 H70 0.95
C71 C72 1.373(8)
C71 H71 0.95
C72 C73 1.393(8)
C72 H72 0.95
C73 H73 0.95
C74 C75 1.396(8)
C74 C79 1.401(8)
C75 C76 1.365(8)
C75 H75 0.95
C76 C77 1.374(9)
C76 H76 0.95
C77 C78 1.389(8)
C77 H77 0.95
C78 C79 1.379(8)
C78 H78 0.95
C79 H79 0.95

loop_
_geom_hbond_atom_site_label_D
_geom_hbond_atom_site_label_H
_geom_hbond_atom_site_label_A
_geom_hbond_site_symmetry_A
_geom_hbond_distance_DH
_geom_hbond_distance_HA
_geom_hbond_distance_DA
_geom_hbond_angle_DHA
C1 H1B Br2 4_565 0.98 3.05 3.997(6) 164.0
C4 H4 Br2 4_565 0.95 3.05 3.682(5) 125.7
C6 H6 Br1 3_655 0.95 2.82 3.766(6) 175.5
C9 H9B Br1 3_655 0.98 3.05 3.907(6) 147.4
C11 H11A Br1 . 0.99 2.78 3.684(6) 152.1
C18 H18 N2 . 0.95 2.65 3.221(7) 118.8
C27 H27B Br1 2_665 0.99 2.80 3.572(7) 135.7
C41 H41B Br2 3_654 0.98 3.07 3.916(6) 144.9
C44 H44 Br2 3_654 0.95 2.94 3.886(6) 175.4
C46 H46 Br1 4_565 0.95 3.12 3.765(6) 127.0
C52 H52A Br2 2_674 0.99 2.92 3.643(7) 130.7
C58 H58 N6 . 0.95 2.60 3.327(8) 133.6
C66 H66A Br2 4_575 0.99 3.11 3.881(6) 135.9
C73 H73 N4 . 0.95 2.64 3.350(8) 132.3

loop_
_geom_torsion_atom_site_label_1
_geom_torsion_atom_site_label_2
_geom_torsion_atom_site_label_3
_geom_torsion_atom_site_label_4
_geom_torsion
C10 N1 C2 C3 169.4(5)
Mn1 N1 C2 C3 2.3(7)
C10 N1 C2 C1 -12.0(9)
Mn1 N1 C2 C1 -179.1(5)
C7 N2 C3 C4 -1.1(8)
Mn1 N2 C3 C4 -178.2(4)
C7 N2 C3 C2 -179.9(5)
Mn1 N2 C3 C2 3.1(6)
N1 C2 C3 N2 -3.4(7)
C1 C2 C3 N2 177.9(5)
N1 C2 C3 C4 178.0(5)
C1 C2 C3 C4 -0.7(9)
N2 C3 C4 C5 1.1(8)
C2 C3 C4 C5 179.6(6)
C3 C4 C5 C6 -0.8(9)
C4 C5 C6 C7 0.6(9)
C3 N2 C7 C6 0.9(8)
Mn1 N2 C7 C6 177.9(4)
C3 N2 C7 C8 -179.1(5)
Mn1 N2 C7 C8 -2.1(6)
C5 C6 C7 N2 -0.6(8)
C5 C6 C7 C8 179.4(6)
C25 N3 C8 C7 170.9(5)
Mn1 N3 C8 C7 4.0(7)
C25 N3 C8 C9 -4.6(9)
Mn1 N3 C8 C9 -171.5(5)
N2 C7 C8 N3 -1.2(8)
C6 C7 C8 N3 178.7(6)
N2 C7 C8 C9 174.6(5)
C6 C7 C8 C9 -5.4(10)
C2 N1 C10 C11 -85.8(6)
Mn1 N1 C10 C11 80.9(5)
N1 C10 C11 C12 -65.9(6)
C10 C11 C12 P1 59.1(6)
C19 P1 C12 C11 179.8(4)
C13 P1 C12 C11 74.2(4)
Mn1 P1 C12 C11 -54.0(4)
C19 P1 C13 C14 -89.5(5)
C12 P1 C13 C14 18.4(6)
Mn1 P1 C13 C14 140.5(5)
C19 P1 C13 C18 85.0(5)
C12 P1 C13 C18 -167.1(5)
Mn1 P1 C13 C18 -45.0(5)
C18 C13 C14 C15 -0.8(9)
P1 C13 C14 C15 173.6(5)
C13 C14 C15 C16 0.2(10)
C14 C15 C16 C17 0.4(10)
C15 C16 C17 C18 -0.4(10)
C16 C17 C18 C13 -0.2(10)
C14 C13 C18 C17 0.8(9)
P1 C13 C18 C17 -174.1(5)
C12 P1 C19 C24 9.4(6)
C13 P1 C19 C24 117.4(5)
Mn1 P1 C19 C24 -111.6(5)
C12 P1 C19 C20 -169.2(5)
C13 P1 C19 C20 -61.2(5)
Mn1 P1 C19 C20 69.8(5)
C24 C19 C20 C21 -0.9(9)
P1 C19 C20 C21 177.9(5)
C19 C20 C21 C22 -0.1(9)
C20 C21 C22 C23 0.2(9)
C21 C22 C23 C24 0.6(9)
C22 C23 C24 C19 -1.7(9)
C20 C19 C24 C23 1.8(9)
P1 C19 C24 C23 -176.9(5)
C8 N3 C25 C26 -82.3(6)
Mn1 N3 C25 C26 84.1(5)
N3 C25 C26 C27 -61.2(6)
C25 C26 C27 P2 55.8(7)
C28 P2 C27 C26 72.5(6)
C34 P2 C27 C26 177.6(5)
Mn1 P2 C27 C26 -54.6(6)
C27 P2 C28 C29 -171.7(5)
C34 P2 C28 C29 81.2(5)
Mn1 P2 C28 C29 -50.4(5)
C27 P2 C28 C33 10.6(6)
C34 P2 C28 C33 -96.5(5)
Mn1 P2 C28 C33 131.9(5)
C33 C28 C29 C30 -2.4(9)
P2 C28 C29 C30 179.7(4)
C28 C29 C30 C31 0.3(9)
C29 C30 C31 C32 1.1(9)
C30 C31 C32 C33 -0.4(10)
C31 C32 C33 C28 -1.8(10)
C29 C28 C33 C32 3.1(9)
P2 C28 C33 C32 -179.1(5)
C27 P2 C34 C35 170.6(5)
C28 P2 C34 C35 -81.1(5)
Mn1 P2 C34 C35 49.6(5)
C27 P2 C34 C39 -12.2(6)
C28 P2 C34 C39 96.1(5)
Mn1 P2 C34 C39 -133.2(4)
C39 C34 C35 C36 -0.9(9)
P2 C34 C35 C36 176.5(5)
C34 C35 C36 C37 2.7(9)
C35 C36 C37 C38 -3.5(9)
C36 C37 C38 C39 2.6(10)
C37 C38 C39 C34 -0.8(9)
C35 C34 C39 C38 -0.1(9)
P2 C34 C39 C38 -177.3(5)
C50 N4 C42 C43 -172.9(5)
Mn2 N4 C42 C43 -5.1(7)
C50 N4 C42 C41 3.6(9)
Mn2 N4 C42 C41 171.4(5)
C47 N5 C43 C44 -1.8(8)
Mn2 N5 C43 C44 -179.2(4)
C47 N5 C43 C42 176.9(5)
Mn2 N5 C43 C42 -0.6(6)
N4 C42 C43 N5 3.6(8)
C41 C42 C43 N5 -173.1(5)
N4 C42 C43 C44 -177.8(5)
C41 C42 C43 C44 5.5(10)
N5 C43 C44 C45 0.6(8)
C42 C43 C44 C45 -177.8(6)
C43 C44 C45 C46 0.5(9)
C44 C45 C46 C47 -0.4(9)
C43 N5 C47 C46 1.9(8)
Mn2 N5 C47 C46 179.3(4)
C43 N5 C47 C48 -178.0(5)
Mn2 N5 C47 C48 -0.5(6)
C45 C46 C47 N5 -0.7(8)
C45 C46 C47 C48 179.1(6)
C65 N6 C48 C47 -170.1(5)
Mn2 N6 C48 C47 -0.7(6)
C65 N6 C48 C49 9.6(9)
Mn2 N6 C48 C49 179.1(5)
N5 C47 C48 N6 0.7(7)
C46 C47 C48 N6 -179.1(5)
N5 C47 C48 C49 -179.0(5)
C46 C47 C48 C49 1.2(9)
C42 N4 C50 C51 81.8(6)
Mn2 N4 C50 C51 -85.6(5)
N4 C50 C51 C52 59.5(6)
C50 C51 C52 P3 -52.1(7)
C53 P3 C52 C51 -179.9(5)
C59 P3 C52 C51 -72.2(6)
Mn2 P3 C52 C51 53.4(6)
C52 P3 C53 C54 11.2(6)
C59 P3 C53 C54 -98.4(5)
Mn2 P3 C53 C54 132.5(5)
C52 P3 C53 C58 -169.4(5)
C59 P3 C53 C58 81.0(5)
Mn2 P3 C53 C58 -48.1(5)
C58 C53 C54 C55 1.5(9)
P3 C53 C54 C55 -179.1(5)
C53 C54 C55 C56 -0.7(10)
C54 C55 C56 C57 -0.5(10)
C55 C56 C57 C58 0.9(10)
C56 C57 C58 C53 0.0(10)
C54 C53 C58 C57 -1.1(9)
P3 C53 C58 C57 179.4(5)
C52 P3 C59 C60 -2.2(6)
C53 P3 C59 C60 105.8(5)
Mn2 P3 C59 C60 -123.9(5)
C52 P3 C59 C64 175.8(5)
C53 P3 C59 C64 -76.3(5)
Mn2 P3 C59 C64 54.0(5)
C64 C59 C60 C61 -0.2(9)
P3 C59 C60 C61 177.7(4)
C59 C60 C61 C62 -1.0(9)
C60 C61 C62 C63 1.8(9)
C61 C62 C63 C64 -1.5(9)
C62 C63 C64 C59 0.3(9)
C60 C59 C64 C63 0.6(9)
P3 C59 C64 C63 -177.5(4)
C48 N6 C65 C66 85.3(6)
Mn2 N6 C65 C66 -83.7(5)
N6 C65 C66 C67 60.6(6)
C65 C66 C67 P4 -51.8(6)
C68 P4 C67 C66 177.0(4)
C74 P4 C67 C66 -75.0(5)
Mn2 P4 C67 C66 49.6(5)
C67 P4 C68 C73 -173.0(5)
C74 P4 C68 C73 76.7(5)
Mn2 P4 C68 C73 -50.8(5)
C67 P4 C68 C69 6.2(6)
C74 P4 C68 C69 -104.1(5)
Mn2 P4 C68 C69 128.4(5)
C73 C68 C69 C70 -1.0(9)
P4 C68 C69 C70 179.8(5)
C68 C69 C70 C71 0.0(10)
C69 C70 C71 C72 0.4(9)
C70 C71 C72 C73 0.0(9)
C69 C68 C73 C72 1.5(9)
P4 C68 C73 C72 -179.2(4)
C71 C72 C73 C68 -1.0(9)
C68 P4 C74 C75 -72.0(5)
C67 P4 C74 C75 178.7(5)
Mn2 P4 C74 C75 57.4(5)
C68 P4 C74 C79 109.1(5)
C67 P4 C74 C79 -0.2(6)
Mn2 P4 C74 C79 -121.5(4)
C79 C74 C75 C76 1.8(9)
P4 C74 C75 C76 -177.1(5)
C74 C75 C76 C77 -1.2(9)
C75 C76 C77 C78 0.0(10)
C76 C77 C78 C79 0.4(9)
C77 C78 C79 C74 0.2(9)
C75 C74 C79 C78 -1.3(8)
P4 C74 C79 C78 177.5(4)
